data_4300487
_journal_name_full 'Inorganic Chemistry'
_journal_paper_doi 10.1021/ic0514288
_journal_year 2006
_chemical_formula_sum 'C30 H28 Cl N7 O8 Ru'
_chemical_formula_weight 751.11
_space_group_IT_number 2
_symmetry_cell_setting triclinic
_symmetry_space_group_name_Hall '-P 1'
_symmetry_space_group_name_H-M 'P -1'
_cell_angle_alpha 103.831(6)
_cell_angle_beta 106.312(5)
_cell_angle_gamma 104.764(7)
_cell_formula_units_Z 2
_cell_length_a 10.0010(7)
_cell_length_b 13.1560(11)
_cell_length_c 14.0430(8)
_cell_measurement_temperature 293(2)
_cell_volume 1615.8(2)
_diffrn_ambient_temperature 293(2)
_exptl_crystal_density_diffrn 1.544
_cod_depositor_comments
;
The following automatic conversions were performed:
'_symmetry_cell_setting' value 'Triclinic' changed to 'triclinic'
according to '/home/saulius/struct/CIF-dictionaries/cif_core.dic'
dictionary named 'cif_core.dic' version 2.4.1 from 2010-06-29.

Automatic conversion script
Id: cif_fix_enum 1527 2010-12-29 10:47:43Z saulius 
;
_cod_database_code 4300487

loop_
_symmetry_equiv_pos_as_xyz
'x, y, z'
'-x, -y, -z'

loop_
_atom_site_label
_atom_site_type_symbol
_atom_site_fract_x
_atom_site_fract_y
_atom_site_fract_z
_atom_site_U_iso_or_equiv
_atom_site_adp_type
_atom_site_occupancy
_atom_site_calc_flag
_atom_site_refinement_flags
_atom_site_disorder_assembly
_atom_site_disorder_group
Ru Ru 0.58619(8) 0.90367(6) 0.74508(5) 0.0466(2) Uani 1 d . . .
N1 N 0.4068(7) 0.8549(5) 0.7897(4) 0.0433(15) Uani 1 d . . .
N2 N 0.5856(7) 1.0433(5) 0.8193(4) 0.0443(16) Uani 1 d . . .
N3 N 0.7645(7) 1.0099(5) 0.7309(5) 0.0538(17) Uani 1 d . . .
N4 N 0.4959(7) 1.1461(5) 0.9321(5) 0.0496(16) Uani 1 d . . .
N5 N 0.7036(7) 1.2366(5) 0.8950(5) 0.0517(17) Uani 1 d . . .
N6 N 0.7215(8) 1.4348(6) 1.0154(5) 0.065(2) Uani 1 d . . .
N7 N 0.4489(7) 0.8967(5) 0.5940(5) 0.0585(18) Uani 1 d . . .
H7A H 0.4417 0.9647 0.6003 0.070 Uiso 1 calc R . .
H7B H 0.4968 0.8841 0.5493 0.070 Uiso 1 calc R . .
O1 O 0.5907(6) 0.7521(4) 0.6665(4) 0.0586(15) Uani 1 d . . .
O2 O 0.7251(5) 0.9065(4) 0.8844(4) 0.0526(14) Uani 1 d . . .
O3 O 0.4599(13) 0.3028(8) 0.6635(13) 0.231(7) Uani 1 d . . .
O4 O 0.4653(10) 0.1307(6) 0.6045(7) 0.135(3) Uani 1 d . . .
O5 O 0.3521(12) 0.1766(10) 0.7172(8) 0.183(5) Uani 1 d . . .
O6 O 0.2589(16) 0.1706(13) 0.5596(9) 0.280(9) Uani 1 d . . .
Cl1 Cl 0.3837(3) 0.1952(2) 0.63258(18) 0.0675(7) Uani 1 d . . .
C1 C 0.3103(9) 0.7532(7) 0.7631(6) 0.054(2) Uani 1 d . . .
H1 H 0.3233 0.6931 0.7210 0.065 Uiso 1 calc R . .
C2 C 0.1911(9) 0.7336(8) 0.7961(7) 0.065(2) Uani 1 d . . .
H2 H 0.1241 0.6615 0.7746 0.078 Uiso 1 calc R . .
C3 C 0.1715(10) 0.8208(8) 0.8608(7) 0.069(3) Uani 1 d . . .
H3 H 0.0936 0.8083 0.8853 0.083 Uiso 1 calc R . .
C4 C 0.2691(10) 0.9258(8) 0.8880(6) 0.061(2) Uani 1 d . . .
H4 H 0.2570 0.9860 0.9308 0.074 Uiso 1 calc R . .
C5 C 0.3868(9) 0.9437(7) 0.8522(5) 0.047(2) Uani 1 d . . .
C6 C 0.4913(8) 1.0521(6) 0.8705(5) 0.0439(19) Uani 1 d . . .
C7 C 0.6035(9) 1.2378(7) 0.9411(5) 0.047(2) Uani 1 d . . .
C8 C 0.6153(9) 1.3455(7) 1.0089(6) 0.051(2) Uani 1 d . . .
C9 C 0.5213(9) 1.3535(7) 1.0630(6) 0.065(2) Uani 1 d . . .
H9 H 0.4472 1.2901 1.0566 0.078 Uiso 1 calc R . .
C10 C 0.5385(11) 1.4577(9) 1.1275(7) 0.073(3) Uani 1 d . . .
H10 H 0.4771 1.4648 1.1657 0.088 Uiso 1 calc R . .
C11 C 0.6443(12) 1.5473(8) 1.1340(7) 0.074(3) Uani 1 d . . .
H11 H 0.6577 1.6180 1.1765 0.088 Uiso 1 calc R . .
C12 C 0.7342(11) 1.5332(8) 1.0760(8) 0.082(3) Uani 1 d . . .
H12 H 0.8069 1.5962 1.0800 0.099 Uiso 1 calc R . .
C13 C 0.6909(9) 1.1384(7) 0.8342(6) 0.047(2) Uani 1 d . . .
C14 C 0.7922(9) 1.1199(7) 0.7789(6) 0.054(2) Uani 1 d . . .
C15 C 0.9010(9) 1.2041(7) 0.7738(7) 0.065(2) Uani 1 d . . .
H15 H 0.9158 1.2786 0.8064 0.078 Uiso 1 calc R . .
C16 C 0.9884(10) 1.1747(8) 0.7184(7) 0.078(3) Uani 1 d . . .
H16 H 1.0630 1.2296 0.7131 0.093 Uiso 1 calc R . .
C17 C 0.9645(10) 1.0659(9) 0.6722(7) 0.079(3) Uani 1 d . . .
H17 H 1.0239 1.0457 0.6362 0.095 Uiso 1 calc R . .
C18 C 0.8537(10) 0.9860(8) 0.6784(7) 0.069(3) Uani 1 d . . .
H18 H 0.8382 0.9116 0.6450 0.083 Uiso 1 calc R . .
C19 C 0.6539(12) 0.5903(8) 0.6355(8) 0.104(4) Uani 1 d . . .
H19A H 0.5599 0.5347 0.6196 0.125 Uiso 1 calc R . .
H19B H 0.7326 0.5668 0.6691 0.125 Uiso 1 calc R . .
H19C H 0.6623 0.5998 0.5715 0.125 Uiso 1 calc R . .
C20 C 0.6646(9) 0.6991(7) 0.7080(7) 0.055(2) Uani 1 d . . .
C21 C 0.7559(9) 0.7344(7) 0.8133(6) 0.059(2) Uani 1 d . . .
H21 H 0.8069 0.6880 0.8324 0.071 Uiso 1 calc R . .
C22 C 0.7804(9) 0.8299(7) 0.8934(6) 0.055(2) Uani 1 d . . .
C23 C 0.8824(10) 0.8507(8) 1.0035(7) 0.074(3) Uani 1 d . . .
H23A H 0.9626 0.9202 1.0270 0.089 Uiso 1 calc R . .
H23B H 0.9215 0.7913 1.0037 0.089 Uiso 1 calc R . .
H23C H 0.8279 0.8540 1.0499 0.089 Uiso 1 calc R . .
C24 C 0.2741(11) 0.7104(8) 0.4824(6) 0.069(3) Uani 1 d . . .
H24 H 0.3501 0.6898 0.4671 0.083 Uiso 1 calc R . .
C25 C 0.3036(10) 0.8176(7) 0.5464(6) 0.055(2) Uani 1 d . . .
C26 C 0.1859(11) 0.8461(8) 0.5662(7) 0.069(3) Uani 1 d . . .
H26 H 0.2027 0.9181 0.6075 0.083 Uiso 1 calc R . .
C27 C 0.0468(11) 0.7682(9) 0.5251(7) 0.074(3) Uani 1 d . . .
H27 H -0.0291 0.7884 0.5408 0.089 Uiso 1 calc R . .
C28 C 0.0138(11) 0.6608(9) 0.4610(8) 0.075(3) Uani 1 d . . .
C29 C -0.1410(11) 0.5755(9) 0.4133(9) 0.105(4) Uani 1 d . . .
H29A H -0.1585 0.5317 0.3428 0.127 Uiso 1 calc R . .
H29B H -0.2120 0.6129 0.4119 0.127 Uiso 1 calc R . .
H29C H -0.1510 0.5277 0.4548 0.127 Uiso 1 calc R . .
C30 C 0.1312(12) 0.6341(8) 0.4414(7) 0.078(3) Uani 1 d . . .
H30 H 0.1131 0.5622 0.3990 0.094 Uiso 1 calc R . .
O111 O -0.0179(11) 0.6097(9) 0.9425(10) 0.191(5) Uani 1 d . . .
O222 O 0.2295(14) 0.5693(9) 0.1899(8) 0.184(4) Uani 1 d . . .

loop_
_atom_site_aniso_label
_atom_site_aniso_U_11
_atom_site_aniso_U_22
_atom_site_aniso_U_33
_atom_site_aniso_U_23
_atom_site_aniso_U_13
_atom_site_aniso_U_12
Ru 0.0480(4) 0.0535(4) 0.0393(4) 0.0060(3) 0.0217(3) 0.0217(3)
N1 0.045(4) 0.042(4) 0.038(4) 0.011(3) 0.014(3) 0.011(3)
N2 0.043(4) 0.047(4) 0.045(4) 0.008(3) 0.023(3) 0.017(3)
N3 0.051(4) 0.056(4) 0.051(4) 0.004(3) 0.025(3) 0.018(4)
N4 0.056(4) 0.051(4) 0.046(4) 0.010(3) 0.024(3) 0.024(4)
N5 0.054(4) 0.063(4) 0.039(4) 0.011(3) 0.018(3) 0.026(4)
N6 0.062(5) 0.047(5) 0.078(5) 0.001(4) 0.032(4) 0.020(4)
N7 0.060(5) 0.062(5) 0.051(4) 0.007(3) 0.024(4) 0.024(4)
O1 0.065(4) 0.058(4) 0.052(3) 0.004(3) 0.026(3) 0.027(3)
O2 0.052(3) 0.065(4) 0.043(3) 0.011(3) 0.019(3) 0.030(3)
O3 0.196(11) 0.093(7) 0.45(2) 0.055(10) 0.208(13) 0.062(8)
O4 0.201(9) 0.118(6) 0.199(9) 0.086(6) 0.155(8) 0.114(6)
O5 0.211(11) 0.284(13) 0.156(9) 0.107(9) 0.140(9) 0.139(10)
O6 0.270(16) 0.334(18) 0.134(9) -0.018(10) -0.079(10) 0.197(15)
Cl1 0.0808(18) 0.0809(18) 0.0501(13) 0.0167(12) 0.0261(13) 0.0450(15)
C1 0.053(5) 0.062(6) 0.052(5) 0.019(4) 0.023(4) 0.021(5)
C2 0.052(6) 0.065(6) 0.065(6) 0.020(5) 0.019(5) 0.002(5)
C3 0.065(6) 0.070(7) 0.078(6) 0.018(5) 0.043(5) 0.020(6)
C4 0.063(6) 0.067(6) 0.063(6) 0.014(5) 0.037(5) 0.028(5)
C5 0.052(5) 0.052(5) 0.040(4) 0.009(4) 0.019(4) 0.025(4)
C6 0.052(5) 0.050(5) 0.033(4) 0.009(4) 0.017(4) 0.026(4)
C7 0.050(5) 0.058(5) 0.029(4) 0.004(4) 0.011(4) 0.026(5)
C8 0.058(6) 0.049(5) 0.044(5) 0.006(4) 0.019(4) 0.024(5)
C9 0.066(6) 0.065(6) 0.070(6) 0.016(5) 0.037(5) 0.027(5)
C10 0.089(8) 0.082(7) 0.055(6) 0.006(5) 0.038(5) 0.042(6)
C11 0.089(8) 0.061(6) 0.061(6) -0.002(5) 0.027(6) 0.033(6)
C12 0.075(7) 0.064(7) 0.093(7) 0.005(6) 0.030(6) 0.019(6)
C13 0.046(5) 0.049(5) 0.040(4) 0.001(4) 0.013(4) 0.023(4)
C14 0.047(5) 0.064(6) 0.044(5) 0.008(4) 0.016(4) 0.018(5)
C15 0.053(6) 0.066(6) 0.067(6) 0.009(5) 0.029(5) 0.009(5)
C16 0.072(7) 0.075(7) 0.080(7) 0.013(5) 0.047(6) 0.006(6)
C17 0.058(6) 0.093(8) 0.087(7) 0.011(6) 0.053(6) 0.015(6)
C18 0.066(6) 0.072(6) 0.067(6) 0.000(5) 0.038(5) 0.025(5)
C19 0.130(10) 0.094(8) 0.078(7) -0.007(6) 0.029(7) 0.065(7)
C20 0.051(5) 0.053(5) 0.065(6) 0.010(5) 0.030(5) 0.023(5)
C21 0.059(6) 0.059(5) 0.057(6) 0.008(4) 0.022(5) 0.028(5)
C22 0.044(5) 0.067(6) 0.051(5) 0.015(4) 0.018(4) 0.017(5)
C23 0.070(7) 0.090(7) 0.069(6) 0.023(5) 0.025(5) 0.042(6)
C24 0.074(7) 0.073(6) 0.057(6) 0.007(5) 0.025(5) 0.034(6)
C25 0.060(6) 0.069(6) 0.040(5) 0.020(4) 0.016(4) 0.029(5)
C26 0.076(7) 0.072(6) 0.059(6) 0.015(5) 0.022(5) 0.035(6)
C27 0.057(7) 0.092(8) 0.076(7) 0.025(6) 0.025(5) 0.031(6)
C28 0.064(7) 0.085(8) 0.076(7) 0.043(6) 0.015(6) 0.025(6)
C29 0.078(8) 0.105(9) 0.119(9) 0.051(7) 0.025(7) 0.010(7)
C30 0.079(8) 0.071(7) 0.076(7) 0.014(5) 0.021(6) 0.031(6)
O111 0.135(9) 0.215(11) 0.266(13) 0.119(10) 0.080(9) 0.088(8)
O222 0.260(13) 0.174(9) 0.151(9) 0.076(7) 0.097(9) 0.082(9)

loop_
_geom_bond_atom_site_label_1
_geom_bond_atom_site_label_2
_geom_bond_distance
_geom_bond_site_symmetry_2
_geom_bond_publ_flag
Ru N2 1.885(6) . ?
Ru O2 2.043(5) . ?
Ru O1 2.054(5) . ?
Ru N3 2.058(6) . ?
Ru N1 2.064(6) . ?
Ru N7 2.145(6) . ?
N1 C1 1.327(9) . ?
N1 C5 1.380(8) . ?
N2 C13 1.341(9) . ?
N2 C6 1.348(8) . ?
N3 C18 1.356(9) . ?
N3 C14 1.361(9) . ?
N4 C6 1.310(8) . ?
N4 C7 1.348(9) . ?
N5 C13 1.320(8) . ?
N5 C7 1.337(9) . ?
N6 C12 1.322(10) . ?
N6 C8 1.332(9) . ?
N7 C25 1.412(10) . ?
N7 H7A 0.9000 . ?
N7 H7B 0.9000 . ?
O1 C20 1.260(9) . ?
O2 C22 1.281(9) . ?
O3 Cl1 1.320(10) . ?
O4 Cl1 1.385(7) . ?
O5 Cl1 1.373(9) . ?
O6 Cl1 1.276(10) . ?
C1 C2 1.383(11) . ?
C1 H1 0.9300 . ?
C2 C3 1.377(11) . ?
C2 H2 0.9300 . ?
C3 C4 1.363(11) . ?
C3 H3 0.9300 . ?
C4 C5 1.393(10) . ?
C4 H4 0.9300 . ?
C5 C6 1.452(10) . ?
C7 C8 1.461(10) . ?
C8 C9 1.373(10) . ?
C9 C10 1.388(11) . ?
C9 H9 0.9300 . ?
C10 C11 1.333(12) . ?
C10 H10 0.9300 . ?
C11 C12 1.389(12) . ?
C11 H11 0.9300 . ?
C12 H12 0.9300 . ?
C13 C14 1.471(10) . ?
C14 C15 1.373(11) . ?
C15 C16 1.389(11) . ?
C15 H15 0.9300 . ?
C16 C17 1.348(12) . ?
C16 H16 0.9300 . ?
C17 C18 1.358(12) . ?
C17 H17 0.9300 . ?
C18 H18 0.9300 . ?
C19 C20 1.503(10) . ?
C19 H19A 0.9600 . ?
C19 H19B 0.9600 . ?
C19 H19C 0.9600 . ?
C20 C21 1.391(11) . ?
C21 C22 1.384(10) . ?
C21 H21 0.9300 . ?
C22 C23 1.508(11) . ?
C23 H23A 0.9600 . ?
C23 H23B 0.9600 . ?
C23 H23C 0.9600 . ?
C24 C30 1.383(12) . ?
C24 C25 1.384(11) . ?
C24 H24 0.9300 . ?
C25 C26 1.401(11) . ?
C26 C27 1.363(12) . ?
C26 H26 0.9300 . ?
C27 C28 1.379(12) . ?
C27 H27 0.9300 . ?
C28 C30 1.386(13) . ?
C28 C29 1.509(12) . ?
C29 H29A 0.9600 . ?
C29 H29B 0.9600 . ?
C29 H29C 0.9600 . ?
C30 H30 0.9300 . ?
